data_7237983
loop_
_publ_author_name
'Mroweh, Nabil'
'Auban-Senzier, Pascale'
'Vanthuyne, Nicolas'
'Canadell, Enric'
'Avarvari, Narcis'

_publ_section_title
;
 Chiral EDT-TTF precursors with one stereogenic centre: substituent size
 modulation of the conducting properties in the (R-EDT-TTF)2PF6 (R = Me or
 Et) series
;
_journal_issue 40
_journal_name_full 'Journal of Materials Chemistry C'
_journal_page_first 12664
_journal_paper_doi 10.1039/C9TC04243A
_journal_volume 7
_journal_year 2019
_chemical_absolute_configuration syn
_chemical_formula_sum 'C10 H10 S6'
_chemical_formula_weight 322.54
_space_group_crystal_system orthorhombic
_space_group_IT_number 19
_space_group_name_Hall 'P 2ac 2ab'
_space_group_name_H-M_alt 'P 21 21 21'
_atom_sites_solution_hydrogens geom
_atom_sites_solution_primary direct
_atom_sites_solution_secondary difmap
_audit_creation_method SHELXL-97
_audit_update_record
;
2019-07-05 deposited with the CCDC.	2019-09-23 downloaded from the CCDC.
;
_cell_angle_alpha 90.00
_cell_angle_beta 90.00
_cell_angle_gamma 90.00
_cell_formula_units_Z 4
_cell_length_a 8.2254(2)
_cell_length_b 12.4077(2)
_cell_length_c 13.2789(3)
_cell_measurement_reflns_used 2587
_cell_measurement_temperature 153.26(10)
_cell_measurement_theta_max 72.9390
_cell_measurement_theta_min 6.3200
_cell_volume 1355.22(5)
_computing_cell_refinement 'CrysAlisPro 1.171.40.45a (Rigaku OD, 2019)'
_computing_data_collection 'CrysAlisPro 1.171.40.45a (Rigaku OD, 2019)'
_computing_data_reduction 'CrysAlisPro 1.171.40.45a (Rigaku OD, 2019)'
_computing_molecular_graphics 'DIAMOND 3.2k (Crystal Impact GbR, 2014)'
_computing_publication_material 'WinGX publication routines (Farrugia, 2012)'
_computing_structure_refinement 'SHELXL-2016/4 (Sheldrick, 2016)'
_computing_structure_solution 'SHELXT-2014/5 (Sheldrick, 2014)'
_diffrn_ambient_temperature 153.26(10)
_diffrn_detector_area_resol_mean 5.1990
_diffrn_measured_fraction_theta_full 0.989
_diffrn_measured_fraction_theta_max 0.964
_diffrn_measurement_device_type 'SuperNova, Single source at offset, AtlasS2'
_diffrn_measurement_method '\w scans'
_diffrn_radiation_monochromator mirror
_diffrn_radiation_source 'SuperNova(Cu)micro-focus sealed X-ray Source'
_diffrn_radiation_type CuK\a
_diffrn_radiation_wavelength 1.54184
_diffrn_reflns_av_R_equivalents 0.0208
_diffrn_reflns_av_sigmaI/netI 0.0315
_diffrn_reflns_limit_h_max 6
_diffrn_reflns_limit_h_min -9
_diffrn_reflns_limit_k_max 13
_diffrn_reflns_limit_k_min -15
_diffrn_reflns_limit_l_max 16
_diffrn_reflns_limit_l_min -10
_diffrn_reflns_number 3291
_diffrn_reflns_theta_full 70.00
_diffrn_reflns_theta_max 73.57
_diffrn_reflns_theta_min 4.88
_exptl_absorpt_coefficient_mu 9.069
_exptl_absorpt_correction_T_max 1.00000
_exptl_absorpt_correction_T_min 0.66656
_exptl_absorpt_correction_type multi-scan
_exptl_absorpt_process_details
;
CrysAlisPro 1.171.38.41r (Rigaku Oxford Diffraction, 2015)
Empirical absorption correction using spherical harmonics,
 implemented in SCALE3 ABSPACK scaling algorithm.
;
_exptl_crystal_colour orange
_exptl_crystal_density_diffrn 1.581
_exptl_crystal_density_method 'not measured'
_exptl_crystal_description needles
_exptl_crystal_F_000 664
_refine_diff_density_max 0.299
_refine_diff_density_min -0.155
_refine_diff_density_rms 0.044
_refine_ls_abs_structure_details 'Flack H D (1983), Acta Cryst. A39, 876-881'
_refine_ls_abs_structure_Flack -0.05(2)
_refine_ls_extinction_method none
_refine_ls_goodness_of_fit_ref 1.063
_refine_ls_hydrogen_treatment mixed
_refine_ls_matrix_type full
_refine_ls_number_parameters 145
_refine_ls_number_reflns 2299
_refine_ls_number_restraints 0
_refine_ls_restrained_S_all 1.063
_refine_ls_R_factor_all 0.0238
_refine_ls_R_factor_gt 0.0227
_refine_ls_shift/su_max 0.001
_refine_ls_shift/su_mean 0.000
_refine_ls_structure_factor_coef Fsqd
_refine_ls_weighting_details 'calc w=1/[\s^2^(Fo^2^)+(0.0339P)^2^+0.0000P] where P=(Fo^2^+2Fc^2^)/3'
_refine_ls_weighting_scheme calc
_refine_ls_wR_factor_gt 0.0585
_refine_ls_wR_factor_ref 0.0589
_reflns_number_gt 2236
_reflns_number_total 2299
_reflns_threshold_expression >2sigma(I)
_cod_data_source_file c9tc04243a2.cif
_cod_data_source_block (R-2)
_cod_depositor_comments
;
The following automatic conversions were performed:

data item '_chemical_absolute_configuration' value 'Syn' was changed
to 'syn' in accordance with the
/home/saulius/struct/COD-crude-data/automatic-downloads/DataCite-retrospective/RSC/depositions/lib/dictionaries/cif_core.dic
dictionary named 'cif_core.dic' version 2.4.2 last updated on
2011-04-26.

Automatic conversion script
Id: cif_fix_values 6909 2019-04-08 15:41:33Z antanas 
;
_cod_database_code 7237983

loop_
_symmetry_equiv_pos_as_xyz
'x, y, z'
'-x+1/2, -y, z+1/2'
'x+1/2, -y+1/2, -z'
'-x, y+1/2, -z+1/2'

loop_
_atom_site_label
_atom_site_type_symbol
_atom_site_fract_x
_atom_site_fract_y
_atom_site_fract_z
_atom_site_U_iso_or_equiv
_atom_site_adp_type
_atom_site_occupancy
_atom_site_symmetry_multiplicity
_atom_site_calc_flag
_atom_site_refinement_flags
S1 S -0.15904(8) -0.26408(5) -0.65874(4) 0.03629(14) Uani 1 1 d .
S3 S -0.08809(7) -0.38392(4) -0.44110(4) 0.03210(12) Uani 1 1 d .
S5 S 0.09413(8) -0.45987(4) -0.26213(4) 0.03807(13) Uani 1 1 d .
S4 S -0.07832(8) -0.59168(4) -0.54614(4) 0.03421(13) Uani 1 1 d .
S2 S -0.13689(7) -0.47670(5) -0.75887(4) 0.03730(14) Uani 1 1 d .
S6 S 0.11203(9) -0.70555(5) -0.39258(6) 0.04843(17) Uani 1 1 d .
C4 C -0.1014(2) -0.45142(17) -0.55697(16) 0.0293(4) Uani 1 1 d .
C3 C -0.1278(2) -0.40353(18) -0.64546(16) 0.0291(4) Uani 1 1 d .
C6 C 0.0246(3) -0.58404(17) -0.42992(18) 0.0310(4) Uani 1 1 d .
C7 C 0.0990(3) -0.59455(17) -0.20671(18) 0.0329(4) Uani 1 1 d .
H7 H -0.0121 -0.6222 -0.2007 0.040 Uiso 1 1 calc R
C5 C 0.0193(3) -0.48943(17) -0.38189(18) 0.0306(4) Uani 1 1 d .
C2 C -0.1458(3) -0.3618(3) -0.83448(18) 0.0442(6) Uani 1 1 d .
H2 H -0.1438 -0.3673 -0.9043 0.053 Uiso 1 1 calc R
C9 C 0.1733(3) -0.5823(2) -0.10173(19) 0.0379(5) Uani 1 1 d .
H9A H 0.1922 -0.6535 -0.0739 0.045 Uiso 1 1 calc R
H9B H 0.2780 -0.5470 -0.1081 0.045 Uiso 1 1 calc R
C8 C 0.1992(3) -0.6710(2) -0.2711(2) 0.0388(5) Uani 1 1 d .
H8A H 0.2161 -0.7371 -0.2334 0.047 Uiso 1 1 calc R
H8B H 0.3050 -0.6387 -0.2823 0.047 Uiso 1 1 calc R
C10 C 0.0694(3) -0.5184(3) -0.0280(2) 0.0486(6) Uani 1 1 d .
H10A H 0.1241 -0.5141 0.0358 0.073 Uiso 1 1 calc R
H10B H -0.0335 -0.5537 -0.0194 0.073 Uiso 1 1 calc R
H10C H 0.0521 -0.4470 -0.0538 0.073 Uiso 1 1 calc R
C1 C -0.1554(3) -0.2674(2) -0.79020(19) 0.0416(6) Uani 1 1 d .
H1 H -0.1602 -0.2042 -0.8277 0.050 Uiso 1 1 calc R

loop_
_atom_site_aniso_label
_atom_site_aniso_U_11
_atom_site_aniso_U_22
_atom_site_aniso_U_33
_atom_site_aniso_U_23
_atom_site_aniso_U_13
_atom_site_aniso_U_12
S1 0.0424(3) 0.0325(3) 0.0340(3) 0.0018(2) 0.0024(2) 0.0056(2)
S3 0.0440(3) 0.0236(2) 0.0287(2) -0.00091(19) 0.0004(2) 0.0072(2)
S5 0.0488(3) 0.0237(2) 0.0416(3) 0.0022(2) -0.0130(3) -0.0020(2)
S4 0.0416(3) 0.0241(2) 0.0369(3) -0.0045(2) 0.0031(2) -0.0035(2)
S2 0.0353(3) 0.0432(3) 0.0334(3) -0.0094(2) -0.0027(2) -0.0004(2)
S6 0.0586(4) 0.0247(2) 0.0620(4) -0.0052(2) -0.0092(3) 0.0134(3)
C4 0.0261(9) 0.0278(9) 0.0340(10) -0.0039(8) 0.0032(9) -0.0015(8)
C3 0.0215(9) 0.0338(10) 0.0319(9) -0.0024(8) 0.0006(8) 0.0000(7)
C6 0.0303(9) 0.0231(9) 0.0395(11) -0.0008(9) 0.0015(9) 0.0005(8)
C7 0.0248(9) 0.0282(9) 0.0458(11) 0.0062(9) -0.0008(9) -0.0013(8)
C5 0.0301(10) 0.0242(9) 0.0374(11) 0.0012(9) -0.0017(9) 0.0026(8)
C2 0.0339(11) 0.0665(17) 0.0323(11) 0.0033(12) 0.0018(10) 0.0117(12)
C9 0.0302(10) 0.0354(11) 0.0481(13) 0.0117(11) -0.0056(10) -0.0008(9)
C8 0.0314(10) 0.0322(11) 0.0529(13) 0.0102(10) 0.0013(11) 0.0055(9)
C10 0.0416(13) 0.0605(16) 0.0438(13) 0.0046(12) -0.0025(12) 0.0036(13)
C1 0.0346(11) 0.0523(14) 0.0379(12) 0.0103(11) 0.0063(10) 0.0119(11)

loop_
_atom_type_symbol
_atom_type_description
_atom_type_scat_dispersion_real
_atom_type_scat_dispersion_imag
_atom_type_scat_source
C C 0.0181 0.0091 'International Tables Vol C Tables 4.2.6.8 and 6.1.1.4'
H H 0.0000 0.0000 'International Tables Vol C Tables 4.2.6.8 and 6.1.1.4'
S S 0.3331 0.5567 'International Tables Vol C Tables 4.2.6.8 and 6.1.1.4'

loop_
_geom_angle_atom_site_label_1
_geom_angle_atom_site_label_2
_geom_angle_atom_site_label_3
_geom_angle
C1 S1 C3 94.27(12)
C4 S3 C5 93.89(11)
C5 S5 C7 100.53(10)
C4 S4 C6 94.03(10)
C2 S2 C3 94.17(12)
C6 S6 C8 102.21(11)
C3 C4 S3 124.72(17)
C3 C4 S4 122.06(17)
S3 C4 S4 113.22(12)
C4 C3 S1 123.39(17)
C4 C3 S2 122.05(17)
S1 C3 S2 114.55(12)
C5 C6 S6 129.60(19)
C5 C6 S4 116.71(17)
S6 C6 S4 113.62(12)
C8 C7 C9 111.0(2)
C8 C7 S5 110.88(17)
C9 C7 S5 106.54(15)
C8 C7 H7 109.5
C9 C7 H7 109.5
S5 C7 H7 109.5
C6 C5 S5 127.47(18)
C6 C5 S3 117.07(18)
S5 C5 S3 115.28(12)
C1 C2 S2 118.26(19)
C1 C2 H2 120.9
S2 C2 H2 120.9
C10 C9 C7 114.5(2)
C10 C9 H9A 108.6
C7 C9 H9A 108.6
C10 C9 H9B 108.6
C7 C9 H9B 108.6
H9A C9 H9B 107.6
C7 C8 S6 115.65(16)
C7 C8 H8A 108.4
S6 C8 H8A 108.4
C7 C8 H8B 108.4
S6 C8 H8B 108.4
H8A C8 H8B 107.4
C9 C10 H10A 109.5
C9 C10 H10B 109.5
H10A C10 H10B 109.5
C9 C10 H10C 109.5
H10A C10 H10C 109.5
H10B C10 H10C 109.5
C2 C1 S1 118.0(2)
C2 C1 H1 121.0
S1 C1 H1 121.0

loop_
_geom_bond_atom_site_label_1
_geom_bond_atom_site_label_2
_geom_bond_distance
S1 C1 1.746(3)
S1 C3 1.758(2)
S3 C4 1.755(2)
S3 C5 1.764(2)
S5 C5 1.744(2)
S5 C7 1.826(2)
S4 C4 1.757(2)
S4 C6 1.763(2)
S2 C2 1.745(3)
S2 C3 1.760(2)
S6 C6 1.742(2)
S6 C8 1.817(3)
C4 C3 1.334(3)
C6 C5 1.337(3)
C7 C8 1.520(3)
C7 C9 1.529(3)
C7 H7 0.9800
C2 C1 1.313(4)
C2 H2 0.9300
C9 C10 1.522(4)
C9 H9A 0.9700
C9 H9B 0.9700
C8 H8A 0.9700
C8 H8B 0.9700
C10 H10A 0.9600
C10 H10B 0.9600
C10 H10C 0.9600
C1 H1 0.9300
